data_4120395
loop_
_publ_author_name
'Christian Reus'
'Sabine Weidlich'
'Michael Bolte'
'Hans-Wolfram Lerner'
'Matthias Wagner'

_publ_section_title
;
 C-Functionalized, Air- and Water-Stable
 9,10-Dihydro-9,10-diboraanthracenes: Efficient Blue to Red Emitting
 Luminophores
;
_journal_name_full 'Journal of the American Chemical Society'
_journal_page_first 12892
_journal_page_last 12907
_journal_paper_doi 10.1021/ja406766e
_journal_volume 135
_journal_year 2013
_chemical_formula_moiety 'C38 H34 B2 S2'
_chemical_formula_sum 'C38 H34 B2 S2'
_chemical_formula_weight 576.39
_chemical_name_systematic ?
_space_group_IT_number 2
_symmetry_cell_setting triclinic
_symmetry_space_group_name_Hall '-P 1'
_symmetry_space_group_name_H-M 'P -1'
_atom_sites_solution_hydrogens geom
_atom_sites_solution_primary direct
_atom_sites_solution_secondary difmap
_audit_creation_method SHELXL-97
_cell_angle_alpha 80.93(2)
_cell_angle_beta 77.573(18)
_cell_angle_gamma 70.65(2)
_cell_formula_units_Z 2
_cell_length_a 11.485(3)
_cell_length_b 12.106(3)
_cell_length_c 12.699(3)
_cell_measurement_reflns_used 5230
_cell_measurement_temperature 173(2)
_cell_measurement_theta_max 25.86
_cell_measurement_theta_min 3.3
_cell_volume 1619.7(7)
_computing_cell_refinement 'X-Area (Stoe & Cie, 2001)'
_computing_data_collection 'X-Area (Stoe & Cie, 2001)'
_computing_data_reduction 'X-Area (Stoe & Cie, 2001)'
_computing_molecular_graphics 'XP in SHELXTL-Plus (Sheldrick, 2008)'
_computing_publication_material SHELXL97
_computing_structure_refinement 'SHELXL97 (Sheldrick, 2008)'
_computing_structure_solution 'SHELXS97 (Sheldrick, 2008)'
_diffrn_ambient_temperature 173(2)
_diffrn_measured_fraction_theta_full 0.993
_diffrn_measured_fraction_theta_max 0.982
_diffrn_measurement_device_type 'STOE IPDS II two-circle-diffractometer'
_diffrn_measurement_method \w
_diffrn_radiation_monochromator 'Genix 3D multilayer optics'
_diffrn_radiation_source 'Genix 3D I\mS microfocus x-ray source'
_diffrn_radiation_type MoK\a
_diffrn_radiation_wavelength 0.71073
_diffrn_reflns_av_R_equivalents 0.1351
_diffrn_reflns_av_sigmaI/netI 0.2269
_diffrn_reflns_limit_h_max 13
_diffrn_reflns_limit_h_min -13
_diffrn_reflns_limit_k_max 14
_diffrn_reflns_limit_k_min -14
_diffrn_reflns_limit_l_max 14
_diffrn_reflns_limit_l_min -15
_diffrn_reflns_number 12279
_diffrn_reflns_theta_full 25.00
_diffrn_reflns_theta_max 25.68
_diffrn_reflns_theta_min 3.30
_diffrn_standards_number 0
_exptl_absorpt_coefficient_mu 0.190
_exptl_absorpt_correction_T_max 0.9943
_exptl_absorpt_correction_T_min 0.9649
_exptl_absorpt_correction_type multi-scan
_exptl_absorpt_process_details 'X-Area (Stoe & Cie, 2001)'
_exptl_crystal_colour yellow
_exptl_crystal_density_diffrn 1.182
_exptl_crystal_description needle
_exptl_crystal_F_000 608
_exptl_crystal_size_max 0.19
_exptl_crystal_size_mid 0.03
_exptl_crystal_size_min 0.03
_refine_diff_density_max 0.303
_refine_diff_density_min -0.335
_refine_diff_density_rms 0.063
_refine_ls_extinction_method none
_refine_ls_goodness_of_fit_ref 0.916
_refine_ls_hydrogen_treatment constr
_refine_ls_matrix_type full
_refine_ls_number_parameters 387
_refine_ls_number_reflns 6034
_refine_ls_number_restraints 0
_refine_ls_restrained_S_all 0.916
_refine_ls_R_factor_all 0.2144
_refine_ls_R_factor_gt 0.0872
_refine_ls_shift/su_max 0.001
_refine_ls_shift/su_mean 0.000
_refine_ls_structure_factor_coef Fsqd
_refine_ls_weighting_details 'calc w=1/[\s^2^(Fo^2^)+(0.0558P)^2^] where P=(Fo^2^+2Fc^2^)/3'
_refine_ls_weighting_scheme calc
_refine_ls_wR_factor_gt 0.1595
_refine_ls_wR_factor_ref 0.2054
_reflns_number_gt 2320
_reflns_number_total 6034
_reflns_threshold_expression I>2\s(I)
_cod_data_source_file ja406766e_si_001_05.cif
_cod_data_source_block wa1530
_cod_database_code 4120395

loop_
_symmetry_equiv_pos_as_xyz
'x, y, z'
'-x, -y, -z'

loop_
_atom_site_label
_atom_site_type_symbol
_atom_site_fract_x
_atom_site_fract_y
_atom_site_fract_z
_atom_site_U_iso_or_equiv
_atom_site_adp_type
_atom_site_occupancy
_atom_site_symmetry_multiplicity
_atom_site_calc_flag
_atom_site_refinement_flags
_atom_site_disorder_assembly
_atom_site_disorder_group
B1A B 0.9404(5) -0.0108(5) 0.6174(5) 0.0283(14) Uani 1 1 d . . .
C1A C 0.8576(5) 0.0335(5) 0.5277(4) 0.0314(13) Uani 1 1 d . . .
C2A C 0.9143(5) 0.0437(5) 0.4177(5) 0.0313(13) Uani 1 1 d . . .
C3A C 0.8370(5) 0.0853(5) 0.3391(5) 0.0318(13) Uani 1 1 d . . .
H3A H 0.8751 0.0934 0.2653 0.038 Uiso 1 1 calc R . .
C4A C 0.7059(5) 0.1154(5) 0.3645(5) 0.0371(14) Uani 1 1 d . A .
C5A C 0.6513(5) 0.1031(5) 0.4742(5) 0.0378(14) Uani 1 1 d . . .
H5A H 0.5627 0.1228 0.4943 0.045 Uiso 1 1 calc R . .
C6A C 0.7265(5) 0.0621(5) 0.5535(5) 0.0362(14) Uani 1 1 d . . .
H6A H 0.6881 0.0533 0.6271 0.043 Uiso 1 1 calc R . .
C11A C 0.8824(5) -0.0268(5) 0.7400(5) 0.0328(13) Uani 1 1 d . . .
C12A C 0.8521(5) -0.1291(5) 0.7807(5) 0.0363(14) Uani 1 1 d . . .
C13A C 0.8102(5) -0.1494(6) 0.8907(5) 0.0461(16) Uani 1 1 d . . .
H13A H 0.7909 -0.2202 0.9179 0.055 Uiso 1 1 calc R . .
C14A C 0.7962(6) -0.0683(6) 0.9614(5) 0.0507(17) Uani 1 1 d . . .
C15A C 0.8261(6) 0.0327(6) 0.9216(5) 0.0492(17) Uani 1 1 d . . .
H15A H 0.8167 0.0887 0.9700 0.059 Uiso 1 1 calc R . .
C16A C 0.8699(5) 0.0551(5) 0.8123(5) 0.0387(15) Uani 1 1 d . . .
C17A C 0.8672(6) -0.2196(5) 0.7041(5) 0.0472(16) Uani 1 1 d . . .
H17A H 0.8002 -0.1905 0.6607 0.071 Uiso 1 1 calc R . .
H17B H 0.8624 -0.2936 0.7461 0.071 Uiso 1 1 calc R . .
H17C H 0.9487 -0.2330 0.6559 0.071 Uiso 1 1 calc R . .
C18A C 0.7484(8) -0.0922(8) 1.0817(6) 0.084(3) Uani 1 1 d . . .
H18A H 0.7977 -0.0703 1.1243 0.125 Uiso 1 1 calc R . .
H18B H 0.7567 -0.1760 1.0987 0.125 Uiso 1 1 calc R . .
H18C H 0.6600 -0.0456 1.0994 0.125 Uiso 1 1 calc R . .
C19A C 0.9057(6) 0.1661(6) 0.7727(6) 0.0522(18) Uani 1 1 d . . .
H19A H 0.8573 0.2271 0.8214 0.078 Uiso 1 1 calc R . .
H19B H 0.8875 0.1933 0.6994 0.078 Uiso 1 1 calc R . .
H19C H 0.9954 0.1496 0.7717 0.078 Uiso 1 1 calc R . .
C21A C 0.6308(5) 0.1564(5) 0.2796(5) 0.0390(15) Uani 1 1 d . . .
S22A S 0.48976(15) 0.13096(18) 0.28929(17) 0.0560(8) Uani 0.939(8) 1 d P A 1
C22" C 0.48976(15) 0.13096(18) 0.28929(17) 0.0560(8) Uani 0.061(8) 1 d P A 2
H22" H 0.4413 0.0933 0.3441 0.067 Uiso 0.061(8) 1 calc PR A 2
C23A C 0.4705(7) 0.1975(8) 0.1657(7) 0.079(3) Uani 1 1 d . . .
H23A H 0.4006 0.2036 0.1339 0.094 Uiso 1 1 calc R A 1
C24A C 0.5642(7) 0.2420(7) 0.1151(6) 0.069(2) Uani 1 1 d . A .
H24A H 0.5668 0.2837 0.0451 0.083 Uiso 1 1 calc R B 1
C25A C 0.6591(6) 0.2184(6) 0.1803(6) 0.066(3) Uani 0.939(8) 1 d P A 1
H25A H 0.7323 0.2422 0.1584 0.079 Uiso 0.939(8) 1 calc PR A 1
S25" S 0.6591(6) 0.2184(6) 0.1803(6) 0.066(3) Uani 0.061(8) 1 d P A 2
B1 B 0.8797(6) 0.5451(6) 0.4534(6) 0.0360(16) Uani 1 1 d . . .
C1 C 0.8766(5) 0.5197(5) 0.5781(4) 0.0319(13) Uani 1 1 d . . .
C2 C 0.9880(5) 0.4751(5) 0.6222(4) 0.0331(13) Uani 1 1 d . . .
C3 C 0.9798(5) 0.4521(5) 0.7332(5) 0.0346(13) Uani 1 1 d . . .
H3 H 1.0547 0.4205 0.7626 0.041 Uiso 1 1 calc R . .
C4 C 0.8622(5) 0.4745(5) 0.8047(5) 0.0349(14) Uani 1 1 d . C .
C5 C 0.7553(5) 0.5184(5) 0.7594(5) 0.0390(15) Uani 1 1 d . . .
H5 H 0.6759 0.5331 0.8056 0.047 Uiso 1 1 calc R . .
C6 C 0.7602(5) 0.5414(5) 0.6502(5) 0.0376(14) Uani 1 1 d . . .
H6 H 0.6844 0.5724 0.6220 0.045 Uiso 1 1 calc R . .
C11 C 0.7555(5) 0.5894(5) 0.4058(4) 0.0340(13) Uani 1 1 d . . .
C12 C 0.6908(5) 0.5094(5) 0.4003(5) 0.0370(14) Uani 1 1 d . . .
C13 C 0.5828(5) 0.5489(6) 0.3542(5) 0.0414(15) Uani 1 1 d . . .
H13 H 0.5395 0.4950 0.3517 0.050 Uiso 1 1 calc R . .
C14 C 0.5370(5) 0.6632(6) 0.3124(5) 0.0473(17) Uani 1 1 d . . .
C15 C 0.5985(5) 0.7427(5) 0.3205(5) 0.0417(15) Uani 1 1 d . . .
H15 H 0.5669 0.8224 0.2928 0.050 Uiso 1 1 calc R . .
C16 C 0.7053(5) 0.7081(5) 0.3685(5) 0.0354(14) Uani 1 1 d . . .
C17 C 0.7395(6) 0.3813(6) 0.4392(6) 0.0568(19) Uani 1 1 d . . .
H17D H 0.6694 0.3538 0.4784 0.085 Uiso 1 1 calc R . .
H17E H 0.7990 0.3710 0.4876 0.085 Uiso 1 1 calc R . .
H17F H 0.7818 0.3358 0.3769 0.085 Uiso 1 1 calc R . .
C18 C 0.4237(6) 0.7023(7) 0.2545(7) 0.070(2) Uani 1 1 d . . .
H18D H 0.4308 0.6421 0.2081 0.104 Uiso 1 1 calc R . .
H18E H 0.4214 0.7767 0.2100 0.104 Uiso 1 1 calc R . .
H18F H 0.3466 0.7132 0.3083 0.104 Uiso 1 1 calc R . .
C19 C 0.7637(6) 0.7974(5) 0.3816(6) 0.0492(16) Uani 1 1 d . . .
H19D H 0.8549 0.7665 0.3603 0.074 Uiso 1 1 calc R . .
H19E H 0.7430 0.8146 0.4575 0.074 Uiso 1 1 calc R . .
H19F H 0.7315 0.8696 0.3356 0.074 Uiso 1 1 calc R . .
C21 C 0.8582(5) 0.4545(5) 0.9224(5) 0.0388(14) Uani 1 1 d . . .
S22 S 0.7336(2) 0.5335(2) 1.00741(18) 0.0575(9) Uani 0.727(8) 1 d P C 1
C22' C 0.7336(2) 0.5335(2) 1.00741(18) 0.0575(9) Uani 0.273(8) 1 d P C 2
H22' H 0.6568 0.5917 0.9969 0.069 Uiso 0.273(8) 1 calc PR C 2
C23 C 0.7973(6) 0.4705(6) 1.1156(5) 0.0567(19) Uani 1 1 d . . .
H23 H 0.7586 0.4921 1.1865 0.068 Uiso 1 1 calc R C 1
C24 C 0.9064(7) 0.3876(7) 1.0955(6) 0.0589(19) Uani 1 1 d . C .
H24 H 0.9495 0.3451 1.1526 0.071 Uiso 1 1 calc R D 1
C25 C 0.9597(4) 0.3627(4) 0.9803(3) 0.0628(17) Uani 0.727(8) 1 d P C 1
H25' H 1.0350 0.3064 0.9509 0.075 Uiso 0.727(8) 1 calc PR C 1
S25' S 0.9597(4) 0.3627(4) 0.9803(3) 0.0628(17) Uani 0.273(8) 1 d P C 2

loop_
_atom_site_aniso_label
_atom_site_aniso_U_11
_atom_site_aniso_U_22
_atom_site_aniso_U_33
_atom_site_aniso_U_23
_atom_site_aniso_U_13
_atom_site_aniso_U_12
B1A 0.037(3) 0.017(3) 0.032(4) -0.003(3) -0.004(3) -0.011(3)
C1A 0.036(3) 0.024(3) 0.032(3) -0.003(2) 0.005(2) -0.012(2)
C2A 0.031(3) 0.029(3) 0.037(3) -0.008(3) -0.003(2) -0.012(2)
C3A 0.036(3) 0.024(3) 0.032(3) -0.005(3) 0.002(2) -0.009(2)
C4A 0.040(3) 0.021(3) 0.051(4) -0.011(3) -0.007(3) -0.007(3)
C5A 0.034(3) 0.039(4) 0.038(4) -0.008(3) 0.002(3) -0.011(3)
C6A 0.031(3) 0.037(3) 0.036(4) -0.004(3) 0.002(3) -0.011(3)
C11A 0.030(3) 0.027(3) 0.041(4) -0.004(3) -0.004(2) -0.009(2)
C12A 0.036(3) 0.033(3) 0.039(4) 0.000(3) -0.002(3) -0.014(3)
C13A 0.047(3) 0.043(4) 0.047(4) 0.011(3) -0.004(3) -0.021(3)
C14A 0.056(4) 0.041(4) 0.045(4) 0.000(3) -0.005(3) -0.006(3)
C15A 0.055(4) 0.043(4) 0.042(4) -0.016(3) 0.003(3) -0.007(3)
C16A 0.036(3) 0.033(3) 0.047(4) -0.010(3) 0.003(3) -0.015(3)
C17A 0.057(4) 0.028(3) 0.060(5) -0.003(3) -0.010(3) -0.019(3)
C18A 0.109(6) 0.093(7) 0.032(5) 0.005(4) 0.005(4) -0.026(5)
C19A 0.055(4) 0.039(4) 0.065(5) -0.019(3) -0.001(3) -0.017(3)
C21A 0.032(3) 0.033(3) 0.052(4) -0.008(3) -0.012(3) -0.007(3)
S22A 0.0408(10) 0.0672(14) 0.0637(15) -0.0021(10) -0.0153(8) -0.0195(9)
C22" 0.0408(10) 0.0672(14) 0.0637(15) -0.0021(10) -0.0153(8) -0.0195(9)
C23A 0.060(5) 0.104(7) 0.069(6) -0.002(5) -0.038(4) -0.008(5)
C24A 0.057(4) 0.087(6) 0.052(5) 0.003(4) -0.016(4) -0.007(4)
C25A 0.067(4) 0.065(5) 0.064(5) 0.007(4) -0.027(3) -0.016(3)
S25" 0.067(4) 0.065(5) 0.064(5) 0.007(4) -0.027(3) -0.016(3)
B1 0.052(4) 0.024(3) 0.039(4) -0.009(3) -0.004(3) -0.022(3)
C1 0.042(3) 0.023(3) 0.030(3) 0.000(2) -0.001(3) -0.013(2)
C2 0.054(3) 0.026(3) 0.024(3) -0.003(3) -0.007(3) -0.017(3)
C3 0.045(3) 0.029(3) 0.032(4) -0.004(3) -0.007(3) -0.013(3)
C4 0.050(3) 0.023(3) 0.031(3) -0.003(3) 0.004(3) -0.017(3)
C5 0.042(3) 0.040(4) 0.035(4) -0.007(3) 0.003(3) -0.017(3)
C6 0.036(3) 0.038(4) 0.034(4) -0.005(3) -0.001(3) -0.008(3)
C11 0.038(3) 0.041(4) 0.025(3) -0.009(3) 0.006(2) -0.018(3)
C12 0.048(3) 0.032(3) 0.036(4) -0.009(3) 0.001(3) -0.022(3)
C13 0.048(4) 0.047(4) 0.038(4) -0.007(3) 0.000(3) -0.030(3)
C14 0.044(3) 0.060(5) 0.041(4) -0.010(3) -0.001(3) -0.022(3)
C15 0.047(3) 0.038(4) 0.036(4) -0.009(3) -0.005(3) -0.005(3)
C16 0.038(3) 0.034(3) 0.033(3) -0.003(3) -0.001(3) -0.012(3)
C17 0.068(4) 0.035(4) 0.067(5) -0.004(4) -0.003(4) -0.022(3)
C18 0.064(4) 0.079(6) 0.074(6) -0.014(5) -0.024(4) -0.020(4)
C19 0.064(4) 0.037(4) 0.051(4) 0.004(3) -0.014(3) -0.022(3)
C21 0.043(3) 0.034(3) 0.039(4) -0.006(3) -0.002(3) -0.015(3)
S22 0.0625(14) 0.0628(17) 0.0334(14) -0.0041(11) 0.0020(10) -0.0080(12)
C22' 0.0625(14) 0.0628(17) 0.0334(14) -0.0041(11) 0.0020(10) -0.0080(12)
C23 0.065(4) 0.064(5) 0.035(4) -0.004(4) 0.009(3) -0.024(4)
C24 0.069(5) 0.063(5) 0.043(5) 0.004(4) -0.019(4) -0.017(4)
C25 0.078(3) 0.083(4) 0.037(3) -0.004(2) -0.0091(19) -0.038(3)
S25' 0.078(3) 0.083(4) 0.037(3) -0.004(2) -0.0091(19) -0.038(3)

loop_
_atom_type_symbol
_atom_type_description
_atom_type_scat_dispersion_real
_atom_type_scat_dispersion_imag
_atom_type_scat_source
C C 0.0033 0.0016 'International Tables Vol C Tables 4.2.6.8 and 6.1.1.4'
H H 0.0000 0.0000 'International Tables Vol C Tables 4.2.6.8 and 6.1.1.4'
B B 0.0013 0.0007 'International Tables Vol C Tables 4.2.6.8 and 6.1.1.4'
S S 0.1246 0.1234 'International Tables Vol C Tables 4.2.6.8 and 6.1.1.4'

loop_
_geom_angle_atom_site_label_1
_geom_angle_atom_site_label_2
_geom_angle_atom_site_label_3
_geom_angle
_geom_angle_site_symmetry_1
_geom_angle_site_symmetry_3
C1A B1A C2A 118.4(5) . 2_756
C1A B1A C11A 122.0(5) . .
C2A B1A C11A 119.6(5) 2_756 .
C6A C1A C2A 118.7(5) . .
C6A C1A B1A 121.3(5) . .
C2A C1A B1A 120.0(4) . .
C3A C2A C1A 118.5(5) . .
C3A C2A B1A 119.8(5) . 2_756
C1A C2A B1A 121.6(5) . 2_756
C2A C3A C4A 123.0(5) . .
C2A C3A H3A 118.5 . .
C4A C3A H3A 118.5 . .
C3A C4A C5A 117.7(5) . .
C3A C4A C21A 120.5(5) . .
C5A C4A C21A 121.8(5) . .
C6A C5A C4A 120.2(5) . .
C6A C5A H5A 119.9 . .
C4A C5A H5A 119.9 . .
C5A C6A C1A 121.9(5) . .
C5A C6A H6A 119.1 . .
C1A C6A H6A 119.1 . .
C12A C11A C16A 118.8(5) . .
C12A C11A B1A 119.2(5) . .
C16A C11A B1A 121.8(5) . .
C13A C12A C11A 120.2(5) . .
C13A C12A C17A 120.3(5) . .
C11A C12A C17A 119.5(5) . .
C14A C13A C12A 121.0(6) . .
C14A C13A H13A 119.5 . .
C12A C13A H13A 119.5 . .
C15A C14A C13A 119.0(6) . .
C15A C14A C18A 121.1(6) . .
C13A C14A C18A 119.8(7) . .
C14A C15A C16A 121.5(6) . .
C14A C15A H15A 119.3 . .
C16A C15A H15A 119.3 . .
C15A C16A C11A 119.5(6) . .
C15A C16A C19A 119.6(5) . .
C11A C16A C19A 120.9(5) . .
C12A C17A H17A 109.5 . .
C12A C17A H17B 109.5 . .
H17A C17A H17B 109.5 . .
C12A C17A H17C 109.5 . .
H17A C17A H17C 109.5 . .
H17B C17A H17C 109.5 . .
C14A C18A H18A 109.5 . .
C14A C18A H18B 109.5 . .
H18A C18A H18B 109.5 . .
C14A C18A H18C 109.5 . .
H18A C18A H18C 109.5 . .
H18B C18A H18C 109.5 . .
C16A C19A H19A 109.5 . .
C16A C19A H19B 109.5 . .
H19A C19A H19B 109.5 . .
C16A C19A H19C 109.5 . .
H19A C19A H19C 109.5 . .
H19B C19A H19C 109.5 . .
C25A C21A C4A 127.2(5) . .
C25A C21A S22A 110.1(5) . .
C4A C21A S22A 122.7(5) . .
C23A S22A C21A 92.8(4) . .
C24A C23A S22A 113.5(6) . .
C24A C23A H23A 123.3 . .
S22A C23A H23A 123.3 . .
C23A C24A C25A 111.7(7) . .
C23A C24A H24A 124.1 . .
C25A C24A H24A 124.1 . .
C21A C25A C24A 111.9(6) . .
C21A C25A H25A 124.1 . .
C24A C25A H25A 124.1 . .
C1 B1 C11 120.8(5) . .
C1 B1 C2 117.6(5) . 2_766
C11 B1 C2 121.6(5) . 2_766
C2 C1 C6 118.3(5) . .
C2 C1 B1 121.6(5) . .
C6 C1 B1 120.1(5) . .
C3 C2 C1 119.1(5) . .
C3 C2 B1 120.1(5) . 2_766
C1 C2 B1 120.7(5) . 2_766
C2 C3 C4 121.9(5) . .
C2 C3 H3 119.1 . .
C4 C3 H3 119.1 . .
C5 C4 C3 117.7(5) . .
C5 C4 C21 122.4(5) . .
C3 C4 C21 119.9(5) . .
C6 C5 C4 121.9(5) . .
C6 C5 H5 119.1 . .
C4 C5 H5 119.1 . .
C5 C6 C1 121.1(5) . .
C5 C6 H6 119.5 . .
C1 C6 H6 119.5 . .
C16 C11 C12 118.7(5) . .
C16 C11 B1 121.2(5) . .
C12 C11 B1 120.1(5) . .
C13 C12 C11 119.6(6) . .
C13 C12 C17 119.1(5) . .
C11 C12 C17 121.3(6) . .
C14 C13 C12 122.0(5) . .
C14 C13 H13 119.0 . .
C12 C13 H13 119.0 . .
C13 C14 C15 118.4(6) . .
C13 C14 C18 121.0(6) . .
C15 C14 C18 120.5(7) . .
C14 C15 C16 121.7(6) . .
C14 C15 H15 119.1 . .
C16 C15 H15 119.1 . .
C15 C16 C11 119.4(5) . .
C15 C16 C19 120.0(6) . .
C11 C16 C19 120.6(5) . .
C12 C17 H17D 109.5 . .
C12 C17 H17E 109.5 . .
H17D C17 H17E 109.5 . .
C12 C17 H17F 109.5 . .
H17D C17 H17F 109.5 . .
H17E C17 H17F 109.5 . .
C14 C18 H18D 109.5 . .
C14 C18 H18E 109.5 . .
H18D C18 H18E 109.5 . .
C14 C18 H18F 109.5 . .
H18D C18 H18F 109.5 . .
H18E C18 H18F 109.5 . .
C16 C19 H19D 109.5 . .
C16 C19 H19E 109.5 . .
H19D C19 H19E 109.5 . .
C16 C19 H19F 109.5 . .
H19D C19 H19F 109.5 . .
H19E C19 H19F 109.5 . .
C4 C21 C25 125.5(4) . .
C4 C21 S22 120.4(4) . .
C25 C21 S22 114.2(4) . .
C23 S22 C21 92.5(3) . .
C24 C23 S22 114.7(5) . .
C24 C23 H23 122.6 . .
S22 C23 H23 122.6 . .
C23 C24 C25 118.0(6) . .
C23 C24 H24 121.0 . .
C25 C24 H24 121.0 . .
C24 C25 C21 100.4(4) . .
C24 C25 H25' 129.8 . .
C21 C25 H25' 129.8 . .

loop_
_geom_bond_atom_site_label_1
_geom_bond_atom_site_label_2
_geom_bond_distance
_geom_bond_site_symmetry_2
B1A C1A 1.557(9) .
B1A C2A 1.562(7) 2_756
B1A C11A 1.565(8) .
C1A C6A 1.404(7) .
C1A C2A 1.414(7) .
C2A C3A 1.401(8) .
C2A B1A 1.562(7) 2_756
C3A C4A 1.403(7) .
C3A H3A 0.9500 .
C4A C5A 1.405(8) .
C4A C21A 1.450(8) .
C5A C6A 1.393(8) .
C5A H5A 0.9500 .
C6A H6A 0.9500 .
C11A C12A 1.389(8) .
C11A C16A 1.408(7) .
C12A C13A 1.388(8) .
C12A C17A 1.521(8) .
C13A C14A 1.381(9) .
C13A H13A 0.9500 .
C14A C15A 1.370(9) .
C14A C18A 1.524(9) .
C15A C16A 1.387(9) .
C15A H15A 0.9500 .
C16A C19A 1.514(8) .
C17A H17A 0.9800 .
C17A H17B 0.9800 .
C17A H17C 0.9800 .
C18A H18A 0.9800 .
C18A H18B 0.9800 .
C18A H18C 0.9800 .
C19A H19A 0.9800 .
C19A H19B 0.9800 .
C19A H19C 0.9800 .
C21A C25A 1.395(9) .
C21A S22A 1.722(6) .
S22A C23A 1.672(9) .
C23A C24A 1.356(11) .
C23A H23A 0.9500 .
C24A C25A 1.436(10) .
C24A H24A 0.9500 .
C25A H25A 0.9500 .
B1 C1 1.559(9) .
B1 C11 1.566(9) .
B1 C2 1.578(8) 2_766
C1 C2 1.414(8) .
C1 C6 1.418(7) .
C2 C3 1.381(7) .
C2 B1 1.578(8) 2_766
C3 C4 1.425(7) .
C3 H3 0.9500 .
C4 C5 1.376(8) .
C4 C21 1.469(8) .
C5 C6 1.364(8) .
C5 H5 0.9500 .
C6 H6 0.9500 .
C11 C16 1.406(8) .
C11 C12 1.419(7) .
C12 C13 1.394(8) .
C12 C17 1.505(9) .
C13 C14 1.371(9) .
C13 H13 0.9500 .
C14 C15 1.397(8) .
C14 C18 1.533(9) .
C15 C16 1.397(8) .
C15 H15 0.9500 .
C16 C19 1.493(8) .
C17 H17D 0.9800 .
C17 H17E 0.9800 .
C17 H17F 0.9800 .
C18 H18D 0.9800 .
C18 H18E 0.9800 .
C18 H18F 0.9800 .
C19 H19D 0.9800 .
C19 H19E 0.9800 .
C19 H19F 0.9800 .
C21 C25 1.545(7) .
C21 S22 1.698(6) .
S22 C23 1.654(8) .
C23 C24 1.324(9) .
C23 H23 0.9500 .
C24 C25 1.496(8) .
C24 H24 0.9500 .
C25 H25' 0.9500 .

loop_
_geom_torsion_atom_site_label_1
_geom_torsion_atom_site_label_2
_geom_torsion_atom_site_label_3
_geom_torsion_atom_site_label_4
_geom_torsion
_geom_torsion_site_symmetry_1
_geom_torsion_site_symmetry_4
C2A B1A C1A C6A 178.6(5) 2_756 .
C11A B1A C1A C6A 0.6(8) . .
C2A B1A C1A C2A -0.4(8) 2_756 .
C11A B1A C1A C2A -178.4(5) . .
C6A C1A C2A C3A 1.8(8) . .
B1A C1A C2A C3A -179.2(5) . .
C6A C1A C2A B1A -178.6(5) . 2_756
B1A C1A C2A B1A 0.4(8) . 2_756
C1A C2A C3A C4A -1.1(8) . .
B1A C2A C3A C4A 179.4(5) 2_756 .
C2A C3A C4A C5A 0.2(8) . .
C2A C3A C4A C21A -179.1(5) . .
C3A C4A C5A C6A -0.1(8) . .
C21A C4A C5A C6A 179.2(5) . .
C4A C5A C6A C1A 0.9(9) . .
C2A C1A C6A C5A -1.7(8) . .
B1A C1A C6A C5A 179.2(5) . .
C1A B1A C11A C12A 82.4(7) . .
C2A B1A C11A C12A -95.6(6) 2_756 .
C1A B1A C11A C16A -103.1(6) . .
C2A B1A C11A C16A 78.9(7) 2_756 .
C16A C11A C12A C13A 0.0(8) . .
B1A C11A C12A C13A 174.7(5) . .
C16A C11A C12A C17A -178.9(5) . .
B1A C11A C12A C17A -4.2(8) . .
C11A C12A C13A C14A 1.0(9) . .
C17A C12A C13A C14A 179.9(6) . .
C12A C13A C14A C15A -1.0(10) . .
C12A C13A C14A C18A 179.2(6) . .
C13A C14A C15A C16A 0.0(10) . .
C18A C14A C15A C16A 179.9(7) . .
C14A C15A C16A C11A 0.9(9) . .
C14A C15A C16A C19A -178.0(6) . .
C12A C11A C16A C15A -0.9(8) . .
B1A C11A C16A C15A -175.5(5) . .
C12A C11A C16A C19A 178.0(5) . .
B1A C11A C16A C19A 3.4(8) . .
C3A C4A C21A C25A -30.0(9) . .
C5A C4A C21A C25A 150.7(6) . .
C3A C4A C21A S22A 148.9(4) . .
C5A C4A C21A S22A -30.4(8) . .
C25A C21A S22A C23A 1.0(5) . .
C4A C21A S22A C23A -178.1(5) . .
C21A S22A C23A C24A -1.3(7) . .
S22A C23A C24A C25A 1.2(9) . .
C4A C21A C25A C24A 178.5(6) . .
S22A C21A C25A C24A -0.5(7) . .
C23A C24A C25A C21A -0.5(9) . .
C11 B1 C1 C2 177.3(5) . .
C2 B1 C1 C2 -2.8(8) 2_766 .
C11 B1 C1 C6 -2.7(8) . .
C2 B1 C1 C6 177.2(5) 2_766 .
C6 C1 C2 C3 1.2(8) . .
B1 C1 C2 C3 -178.8(5) . .
C6 C1 C2 B1 -177.1(5) . 2_766
B1 C1 C2 B1 2.9(8) . 2_766
C1 C2 C3 C4 -1.3(8) . .
B1 C2 C3 C4 176.9(5) 2_766 .
C2 C3 C4 C5 1.1(8) . .
C2 C3 C4 C21 -176.8(5) . .
C3 C4 C5 C6 -0.7(8) . .
C21 C4 C5 C6 177.2(5) . .
C4 C5 C6 C1 0.6(9) . .
C2 C1 C6 C5 -0.8(8) . .
B1 C1 C6 C5 179.2(5) . .
C1 B1 C11 C16 102.9(6) . .
C2 B1 C11 C16 -76.9(7) 2_766 .
C1 B1 C11 C12 -76.7(7) . .
C2 B1 C11 C12 103.4(6) 2_766 .
C16 C11 C12 C13 2.7(8) . .
B1 C11 C12 C13 -177.7(5) . .
C16 C11 C12 C17 -179.9(5) . .
B1 C11 C12 C17 -0.3(8) . .
C11 C12 C13 C14 0.8(9) . .
C17 C12 C13 C14 -176.7(6) . .
C12 C13 C14 C15 -2.6(9) . .
C12 C13 C14 C18 175.4(6) . .
C13 C14 C15 C16 0.9(9) . .
C18 C14 C15 C16 -177.0(6) . .
C14 C15 C16 C11 2.5(8) . .
C14 C15 C16 C19 -176.3(5) . .
C12 C11 C16 C15 -4.2(8) . .
B1 C11 C16 C15 176.1(5) . .
C12 C11 C16 C19 174.5(5) . .
B1 C11 C16 C19 -5.1(8) . .
C5 C4 C21 C25 153.0(5) . .
C3 C4 C21 C25 -29.2(8) . .
C5 C4 C21 S22 -25.9(8) . .
C3 C4 C21 S22 151.9(4) . .
C4 C21 S22 C23 -177.3(5) . .
C25 C21 S22 C23 3.7(4) . .
C21 S22 C23 C24 -2.9(6) . .
S22 C23 C24 C25 1.3(8) . .
C23 C24 C25 C21 1.2(7) . .
C4 C21 C25 C24 177.8(5) . .
S22 C21 C25 C24 -3.3(5) . .
